data_7705391
loop_
_publ_author_name
'Kunert, R.'
'Philouze, C.'
'Berthiol, F.'
'Jarjayes, O.'
'Storr, T.'
'Thomas, F.'

_publ_section_title
;
 Distorted copper(ii) radicals with sterically hindered salens: electronic
 structure and aerobic oxidation of alcohols.
;
_journal_issue 37
_journal_name_full 'Dalton transactions (Cambridge, England : 2003)'
_journal_page_first 12990
_journal_page_last 13002
_journal_paper_doi 10.1039/d0dt02524k
_journal_volume 49
_journal_year 2020
_chemical_formula_moiety 'C36 H40 N2 O4'
_chemical_formula_sum 'C36 H40 N2 O4'
_chemical_formula_weight 564.70
_space_group_crystal_system monoclinic
_space_group_IT_number 15
_space_group_name_Hall '-C 2yc'
_space_group_name_H-M_alt 'C 1 2/c 1'
_atom_sites_solution_hydrogens geom
_audit_creation_date 2020-07-06
_audit_creation_method
;
Olex2 1.2
(compiled 2014.07.22 svn.r2960 for OlexSys, GUI svn.r4862)
;
_audit_update_record
;
2020-07-07 deposited with the CCDC.	2020-09-03 downloaded from the CCDC.
;
_cell_angle_alpha 90
_cell_angle_beta 117.10(3)
_cell_angle_gamma 90
_cell_formula_units_Z 4
_cell_length_a 22.432(5)
_cell_length_b 11.329(2)
_cell_length_c 13.480(3)
_cell_measurement_reflns_used 17098
_cell_measurement_temperature 200
_cell_measurement_theta_max 29.999
_cell_measurement_theta_min 2.361
_cell_volume 3049.6(14)
_computing_cell_refinement EvalCCD
_computing_data_collection Collect
_computing_data_reduction EvalCCD
_computing_molecular_graphics 'Olex2 (Dolomanov et al., 2009)'
_computing_publication_material 'Olex2 (Dolomanov et al., 2009)'
_computing_structure_refinement 'SHELXL-2014/7 (Sheldrick, 2014)'
_diffrn_ambient_temperature 200
_diffrn_detector 'CCD area detector'
_diffrn_detector_type 'APEX II'
_diffrn_measured_fraction_theta_full 0.995
_diffrn_measured_fraction_theta_max 0.990
_diffrn_measurement_device '\k-geometry 4 circles diffractometer'
_diffrn_measurement_device_type 'Bruker-AXS-enraf-nonius KappaAPEXII'
_diffrn_measurement_method 'Phi and omega scans'
_diffrn_radiation_collimation 'Montel optic'
_diffrn_radiation_detector CCD
_diffrn_radiation_monochromator 'Multilayer mirrors'
_diffrn_radiation_probe x-ray
_diffrn_radiation_type MoK\a
_diffrn_radiation_wavelength 0.71073
_diffrn_reflns_av_R_equivalents 0.0593
_diffrn_reflns_av_unetI/netI 0.0418
_diffrn_reflns_Laue_measured_fraction_full 0.995
_diffrn_reflns_Laue_measured_fraction_max 0.990
_diffrn_reflns_limit_h_max 25
_diffrn_reflns_limit_h_min -31
_diffrn_reflns_limit_k_max 14
_diffrn_reflns_limit_k_min -15
_diffrn_reflns_limit_l_max 18
_diffrn_reflns_limit_l_min -18
_diffrn_reflns_number 17098
_diffrn_reflns_point_group_measured_fraction_full 0.995
_diffrn_reflns_point_group_measured_fraction_max 0.990
_diffrn_reflns_theta_full 25.242
_diffrn_reflns_theta_max 29.999
_diffrn_reflns_theta_min 2.361
_diffrn_source 'Incoatec ISG250'
_diffrn_source_target Mo
_diffrn_source_type 'Microfocus sealed tube'
_exptl_absorpt_coefficient_mu 0.080
_exptl_absorpt_correction_T_max 1
_exptl_absorpt_correction_T_min 0.539845
_exptl_absorpt_correction_type multi-scan
_exptl_absorpt_process_details
;
SADABS-2004/1 (Bruker,2004) was used for absorption correction.
R(int) was 0.2608 before and 0.0627 after correction.
The Ratio of minimum to maximum transmission is 0.5398.
The \l/2 correction factor is 0.0015.
;
_exptl_crystal_colour orange
_exptl_crystal_colour_primary orange
_exptl_crystal_density_diffrn 1.230
_exptl_crystal_description plate
_exptl_crystal_F_000 1208
_exptl_crystal_size_max 0.33
_exptl_crystal_size_mid 0.3
_exptl_crystal_size_min 0.2
_refine_diff_density_max 0.333
_refine_diff_density_min -0.271
_refine_diff_density_rms 0.057
_refine_ls_extinction_method none
_refine_ls_goodness_of_fit_ref 1.084
_refine_ls_hydrogen_treatment constr
_refine_ls_matrix_type full
_refine_ls_number_parameters 195
_refine_ls_number_reflns 4398
_refine_ls_number_restraints 0
_refine_ls_restrained_S_all 1.084
_refine_ls_R_factor_all 0.0775
_refine_ls_R_factor_gt 0.0537
_refine_ls_shift/su_max 0.000
_refine_ls_shift/su_mean 0.000
_refine_ls_structure_factor_coef Fsqd
_refine_ls_weighting_details 'w=1/[\s^2^(Fo^2^)+(0.0640P)^2^+2.2407P] where P=(Fo^2^+2Fc^2^)/3'
_refine_ls_weighting_scheme calc
_refine_ls_wR_factor_gt 0.1320
_refine_ls_wR_factor_ref 0.1526
_reflns_Friedel_coverage 0.000
_reflns_number_gt 3342
_reflns_number_total 4398
_reflns_threshold_expression 'I > 2\s(I)'
_cod_data_source_file d0dt02524k2.cif
_cod_data_source_block sad_CCDC1
_cod_depositor_comments 'Adding full bibliography for 7705390--7705397.cif.'
_cod_original_cell_volume 3049.7(13)
_cod_database_code 7705391
_shelx_space_group_comment
;
The symmetry employed for this shelxl refinement is uniquely defined
by the following loop, which should always be used as a source of
symmetry information in preference to the above space-group names.
They are only intended as comments.
;
_olex2_refinement_description
;
1. Fixed Uiso
 At 1.2 times of:
  All C(H) groups
 At 1.5 times of:
  All C(H,H,H) groups, All O(H) groups
2.a Aromatic/amide H refined with riding coordinates:
 C7(H7), C3(H3), C5(H5), C17(H17), C14(H14), C16(H16), C15(H15)
2.b Idealised Me refined as rotating group:
 C12(H12A,H12B,H12C), C11(H11A,H11B,H11C), C9(H9A,H9B,H9C), C10(H10A,H10B,H10C)
2.c Idealised tetrahedral OH refined as rotating group:
 O1(H1)
;
_shelx_shelxl_version_number 2014/7
_olex2_submission_special_instructions 'No special instructions were received'

loop_
_space_group_symop_operation_xyz
'x, y, z'
'-x, y, -z+1/2'
'x+1/2, y+1/2, z'
'-x+1/2, y+1/2, -z+1/2'
'-x, -y, -z'
'x, -y, z-1/2'
'-x+1/2, -y+1/2, -z'
'x+1/2, -y+1/2, z-1/2'

loop_
_atom_site_label
_atom_site_type_symbol
_atom_site_fract_x
_atom_site_fract_y
_atom_site_fract_z
_atom_site_U_iso_or_equiv
_atom_site_adp_type
_atom_site_occupancy
_atom_site_site_symmetry_order
_atom_site_calc_flag
_atom_site_refinement_flags_posn
_atom_site_refinement_flags_adp
_atom_site_refinement_flags_occupancy
_atom_site_disorder_assembly
_atom_site_disorder_group
O1 O 0.60130(5) 0.57136(8) 0.71740(9) 0.0306(2) Uani 1 1 d . . . . .
H1 H 0.5709 0.6226 0.6967 0.046 Uiso 1 1 calc GR . . . .
O2 O 0.49522(6) 0.13136(9) 0.56185(10) 0.0370(3) Uani 1 1 d . . . . .
N1 N 0.48128(6) 0.65556(10) 0.63357(9) 0.0240(2) Uani 1 1 d . . . . .
C2 C 0.50392(7) 0.45177(11) 0.61827(11) 0.0221(3) Uani 1 1 d . . . . .
C1 C 0.57378(7) 0.46397(11) 0.67971(11) 0.0226(3) Uani 1 1 d . . . . .
C13 C 0.43743(7) 0.74815(11) 0.62766(11) 0.0228(3) Uani 1 1 d . . . . .
C18 C 0.46438(7) 0.83840(11) 0.70743(10) 0.0229(3) Uani 1 1 d . . . . .
C6 C 0.61585(7) 0.36419(11) 0.70500(11) 0.0235(3) Uani 1 1 d . . . . .
C4 C 0.51636(7) 0.24404(11) 0.59881(12) 0.0263(3) Uani 1 1 d . . . . .
C7 C 0.45909(7) 0.55075(11) 0.60099(11) 0.0235(3) Uani 1 1 d . . . . .
H7 H 0.4121 0.5377 0.5646 0.028 Uiso 1 1 calc R . . . .
C8 C 0.69169(7) 0.37374(12) 0.77877(13) 0.0297(3) Uani 1 1 d . . . . .
C3 C 0.47524(7) 0.34064(11) 0.57755(11) 0.0244(3) Uani 1 1 d . . . . .
H3 H 0.4281 0.3325 0.5359 0.029 Uiso 1 1 calc R . . . .
C5 C 0.58538(7) 0.25637(11) 0.66300(12) 0.0262(3) Uani 1 1 d . . . . .
H5 H 0.6127 0.1880 0.6787 0.031 Uiso 1 1 calc R . . . .
C17 C 0.42274(8) 0.93093(12) 0.70541(12) 0.0289(3) Uani 1 1 d . . . . .
H17 H 0.4404 0.9927 0.7586 0.035 Uiso 1 1 calc R . . . .
C14 C 0.37064(7) 0.75340(12) 0.54768(12) 0.0286(3) Uani 1 1 d . . . . .
H14 H 0.3528 0.6934 0.4927 0.034 Uiso 1 1 calc R . . . .
C16 C 0.35616(8) 0.93393(13) 0.62706(14) 0.0332(3) Uani 1 1 d . . . . .
H16 H 0.3282 0.9967 0.6276 0.040 Uiso 1 1 calc R . . . .
C15 C 0.33015(8) 0.84552(13) 0.54780(13) 0.0333(3) Uani 1 1 d . . . . .
H15 H 0.2845 0.8481 0.4935 0.040 Uiso 1 1 calc R . . . .
C12 C 0.42685(8) 0.11606(14) 0.48606(15) 0.0392(4) Uani 1 1 d . . . . .
H12A H 0.4155 0.1654 0.4202 0.059 Uiso 1 1 calc GR . . . .
H12B H 0.3992 0.1392 0.5219 0.059 Uiso 1 1 calc GR . . . .
H12C H 0.4185 0.0330 0.4636 0.059 Uiso 1 1 calc GR . . . .
C11 C 0.72329(8) 0.46091(15) 0.72934(17) 0.0402(4) Uani 1 1 d . . . . .
H11A H 0.7171 0.4318 0.6568 0.060 Uiso 1 1 calc GR . . . .
H11B H 0.7712 0.4684 0.7798 0.060 Uiso 1 1 calc GR . . . .
H11C H 0.7017 0.5382 0.7199 0.060 Uiso 1 1 calc GR . . . .
C9 C 0.70487(9) 0.41423(18) 0.89582(14) 0.0445(4) Uani 1 1 d . . . . .
H9A H 0.6851 0.4925 0.8911 0.067 Uiso 1 1 calc GR . . . .
H9B H 0.7533 0.4181 0.9442 0.067 Uiso 1 1 calc GR . . . .
H9C H 0.6846 0.3579 0.9268 0.067 Uiso 1 1 calc GR . . . .
C10 C 0.72696(8) 0.25499(14) 0.79069(17) 0.0435(4) Uani 1 1 d . . . . .
H10A H 0.7092 0.1974 0.8246 0.065 Uiso 1 1 calc GR . . . .
H10B H 0.7752 0.2647 0.8381 0.065 Uiso 1 1 calc GR . . . .
H10C H 0.7191 0.2269 0.7170 0.065 Uiso 1 1 calc GR . . . .

loop_
_atom_site_aniso_label
_atom_site_aniso_U_11
_atom_site_aniso_U_22
_atom_site_aniso_U_33
_atom_site_aniso_U_23
_atom_site_aniso_U_13
_atom_site_aniso_U_12
O1 0.0287(5) 0.0172(4) 0.0407(6) -0.0069(4) 0.0114(4) -0.0019(4)
O2 0.0325(6) 0.0166(4) 0.0506(7) -0.0074(4) 0.0092(5) -0.0039(4)
N1 0.0286(6) 0.0195(5) 0.0221(5) -0.0013(4) 0.0099(4) 0.0026(4)
C2 0.0270(6) 0.0176(5) 0.0213(5) -0.0007(4) 0.0107(5) 0.0004(4)
C1 0.0273(6) 0.0174(5) 0.0229(6) -0.0026(4) 0.0113(5) -0.0021(5)
C13 0.0284(6) 0.0177(5) 0.0224(6) 0.0013(4) 0.0117(5) 0.0031(4)
C18 0.0284(6) 0.0170(5) 0.0225(6) 0.0027(4) 0.0109(5) 0.0018(4)
C6 0.0248(6) 0.0190(6) 0.0250(6) -0.0006(5) 0.0098(5) -0.0007(4)
C4 0.0313(7) 0.0159(5) 0.0293(6) -0.0025(5) 0.0118(5) -0.0035(5)
C7 0.0270(6) 0.0216(6) 0.0214(6) -0.0012(5) 0.0104(5) 0.0013(5)
C8 0.0245(6) 0.0223(6) 0.0349(7) -0.0032(5) 0.0069(5) -0.0009(5)
C3 0.0246(6) 0.0211(6) 0.0251(6) -0.0016(5) 0.0092(5) -0.0022(5)
C5 0.0287(7) 0.0175(6) 0.0303(6) 0.0004(5) 0.0115(5) 0.0017(5)
C17 0.0370(7) 0.0193(6) 0.0301(7) -0.0017(5) 0.0150(6) 0.0038(5)
C14 0.0303(7) 0.0236(6) 0.0264(6) -0.0023(5) 0.0080(5) 0.0016(5)
C16 0.0357(8) 0.0258(7) 0.0391(8) 0.0028(6) 0.0180(6) 0.0104(6)
C15 0.0282(7) 0.0305(7) 0.0343(7) 0.0027(6) 0.0081(6) 0.0058(6)
C12 0.0357(8) 0.0278(7) 0.0453(9) -0.0094(6) 0.0106(7) -0.0087(6)
C11 0.0319(8) 0.0330(8) 0.0566(10) -0.0027(7) 0.0209(7) -0.0052(6)
C9 0.0349(8) 0.0523(10) 0.0326(8) -0.0084(7) 0.0033(7) -0.0014(7)
C10 0.0290(8) 0.0300(7) 0.0561(10) -0.0007(7) 0.0059(7) 0.0059(6)

loop_
_atom_type_symbol
_atom_type_description
_atom_type_scat_dispersion_real
_atom_type_scat_dispersion_imag
_atom_type_scat_source
C C 0.0033 0.0016 'International Tables Vol C Tables 4.2.6.8 and 6.1.1.4'
H H 0.0000 0.0000 'International Tables Vol C Tables 4.2.6.8 and 6.1.1.4'
N N 0.0061 0.0033 'International Tables Vol C Tables 4.2.6.8 and 6.1.1.4'
O O 0.0106 0.0060 'International Tables Vol C Tables 4.2.6.8 and 6.1.1.4'

loop_
_geom_angle_atom_site_label_1
_geom_angle_atom_site_label_2
_geom_angle_atom_site_label_3
_geom_angle
_geom_angle_site_symmetry_1
_geom_angle_site_symmetry_3
_geom_angle_publ_flag
C1 O1 H1 109.5 . . ?
C4 O2 C12 117.23(12) . . ?
C7 N1 C13 120.96(12) . . ?
C1 C2 C7 121.52(11) . . ?
C3 C2 C1 120.44(12) . . ?
C3 C2 C7 117.92(12) . . ?
O1 C1 C2 120.29(11) . . ?
O1 C1 C6 119.25(12) . . ?
C2 C1 C6 120.44(11) . . ?
C18 C13 N1 116.77(12) . . ?
C14 C13 N1 123.40(12) . . ?
C14 C13 C18 119.84(12) . . ?
C13 C18 C18 121.90(11) . 2_656 ?
C17 C18 C13 118.72(12) . . ?
C17 C18 C18 119.38(10) . 2_656 ?
C1 C6 C8 121.48(11) . . ?
C5 C6 C1 117.09(12) . . ?
C5 C6 C8 121.40(12) . . ?
O2 C4 C3 125.18(13) . . ?
O2 C4 C5 114.86(12) . . ?
C3 C4 C5 119.96(12) . . ?
N1 C7 C2 121.77(13) . . ?
N1 C7 H7 119.1 . . ?
C2 C7 H7 119.1 . . ?
C6 C8 C9 108.94(14) . . ?
C11 C8 C6 111.06(13) . . ?
C11 C8 C9 110.06(14) . . ?
C10 C8 C6 111.92(11) . . ?
C10 C8 C11 106.99(14) . . ?
C10 C8 C9 107.81(14) . . ?
C2 C3 H3 120.4 . . ?
C4 C3 C2 119.15(12) . . ?
C4 C3 H3 120.4 . . ?
C6 C5 C4 122.85(12) . . ?
C6 C5 H5 118.6 . . ?
C4 C5 H5 118.6 . . ?
C18 C17 H17 119.5 . . ?
C16 C17 C18 120.93(13) . . ?
C16 C17 H17 119.5 . . ?
C13 C14 H14 119.8 . . ?
C15 C14 C13 120.43(13) . . ?
C15 C14 H14 119.8 . . ?
C17 C16 H16 120.0 . . ?
C17 C16 C15 120.05(14) . . ?
C15 C16 H16 120.0 . . ?
C14 C15 C16 120.02(14) . . ?
C14 C15 H15 120.0 . . ?
C16 C15 H15 120.0 . . ?
O2 C12 H12A 109.5 . . ?
O2 C12 H12B 109.5 . . ?
O2 C12 H12C 109.5 . . ?
H12A C12 H12B 109.5 . . ?
H12A C12 H12C 109.5 . . ?
H12B C12 H12C 109.5 . . ?
C8 C11 H11A 109.5 . . ?
C8 C11 H11B 109.5 . . ?
C8 C11 H11C 109.5 . . ?
H11A C11 H11B 109.5 . . ?
H11A C11 H11C 109.5 . . ?
H11B C11 H11C 109.5 . . ?
C8 C9 H9A 109.5 . . ?
C8 C9 H9B 109.5 . . ?
C8 C9 H9C 109.5 . . ?
H9A C9 H9B 109.5 . . ?
H9A C9 H9C 109.5 . . ?
H9B C9 H9C 109.5 . . ?
C8 C10 H10A 109.5 . . ?
C8 C10 H10B 109.5 . . ?
C8 C10 H10C 109.5 . . ?
H10A C10 H10B 109.5 . . ?
H10A C10 H10C 109.5 . . ?
H10B C10 H10C 109.5 . . ?

loop_
_geom_bond_atom_site_label_1
_geom_bond_atom_site_label_2
_geom_bond_distance
_geom_bond_site_symmetry_2
_geom_bond_publ_flag
O1 H1 0.8400 . ?
O1 C1 1.3542(15) . ?
O2 C4 1.3739(16) . ?
O2 C12 1.414(2) . ?
N1 C13 1.4153(17) . ?
N1 C7 1.2851(17) . ?
C2 C1 1.4065(19) . ?
C2 C7 1.4525(18) . ?
C2 C3 1.4066(17) . ?
C1 C6 1.4113(18) . ?
C13 C18 1.4054(18) . ?
C13 C14 1.392(2) . ?
C18 C18 1.483(3) 2_656 ?
C18 C17 1.3960(19) . ?
C6 C8 1.5341(19) . ?
C6 C5 1.3882(18) . ?
C4 C3 1.3747(19) . ?
C4 C5 1.395(2) . ?
C7 H7 0.9500 . ?
C8 C11 1.534(2) . ?
C8 C9 1.537(2) . ?
C8 C10 1.532(2) . ?
C3 H3 0.9500 . ?
C5 H5 0.9500 . ?
C17 H17 0.9500 . ?
C17 C16 1.382(2) . ?
C14 H14 0.9500 . ?
C14 C15 1.384(2) . ?
C16 H16 0.9500 . ?
C16 C15 1.385(2) . ?
C15 H15 0.9500 . ?
C12 H12A 0.9800 . ?
C12 H12B 0.9800 . ?
C12 H12C 0.9800 . ?
C11 H11A 0.9800 . ?
C11 H11B 0.9800 . ?
C11 H11C 0.9800 . ?
C9 H9A 0.9800 . ?
C9 H9B 0.9800 . ?
C9 H9C 0.9800 . ?
C10 H10A 0.9800 . ?
C10 H10B 0.9800 . ?
C10 H10C 0.9800 . ?

loop_
_geom_hbond_atom_site_label_D
_geom_hbond_atom_site_label_H
_geom_hbond_atom_site_label_A
_geom_hbond_distance_DH
_geom_hbond_distance_HA
_geom_hbond_distance_DA
_geom_hbond_angle_DHA
_geom_hbond_site_symmetry_A
O1 H1 N1 0.84 1.83 2.5813(17) 148.1 .
